data_2311413
loop_
_publ_author_name
'Harmgarth, Nicole'
'Liebing, Phil'
'Hillebrand, Philipp'
'Busse, Sabine'
'Edelmann, Frank T.'

_publ_section_title
;
 Synthesis and crystal structures of two new tin bis-(carboranylamidinate)
 complexes.
;
_journal_coeditor_code ZL2714
_journal_issue 'Pt 10'
_journal_name_full 'Acta crystallographica. Section E, Crystallographic communications'
_journal_page_first 1443
_journal_page_last 1448
_journal_paper_doi 10.1107/S2056989017012671
_journal_volume 73
_journal_year 2017
_chemical_formula_iupac '[Sn (C15 H33 B10 N2)2]'
_chemical_formula_moiety 'C30 H66 B20 N4 Sn'
_chemical_formula_sum 'C30 H66 B20 N4 Sn'
_chemical_formula_weight 817.75
_chemical_name_systematic
;
Bis(<i>N</i>,<i>N</i>'-dicyclohexylamidinatocarboranate)tin(II)
;
_space_group_crystal_system triclinic
_space_group_IT_number 2
_space_group_name_Hall '-P 1'
_space_group_name_H-M_alt 'P -1'
_atom_sites_solution_hydrogens mixed
_atom_sites_solution_primary heavy
_atom_sites_solution_secondary difmap
_audit_creation_method SHELXL-2016/4
_cell_angle_alpha 97.780(2)
_cell_angle_beta 99.924(2)
_cell_angle_gamma 99.003(2)
_cell_formula_units_Z 2
_cell_length_a 10.9097(3)
_cell_length_b 12.9481(3)
_cell_length_c 15.4066(4)
_cell_measurement_reflns_used 28532
_cell_measurement_temperature 133(2)
_cell_measurement_theta_max 29.175
_cell_measurement_theta_min 1.928
_cell_volume 2087.68(10)
_computing_cell_refinement
;
X-Area (Stoe & Cie, 2002)
;
_computing_data_collection
;
X-Area (Stoe & Cie, 2002)
;
_computing_data_reduction
;
X-Area and X-Red (Stoe & Cie, 2002)
;
_computing_molecular_graphics
;
DIAMOND (Brandenburg, 1999)
;
_computing_publication_material
;
publCIF (Westrip, 2010)
;
_computing_structure_refinement
;
<i>SHELXL2016/4</i> (Sheldrick, 2015)
;
_computing_structure_solution
;
SIR-97 (Altomare <i>et al.</i>,  1999)
;
_diffrn_ambient_temperature 133(2)
_diffrn_detector_area_resol_mean 6.67
_diffrn_measured_fraction_theta_full 0.998
_diffrn_measured_fraction_theta_max 0.998
_diffrn_measurement_device_type 'Stoe IPDS 2T'
_diffrn_measurement_method 'area detector'
_diffrn_radiation_type MoK\a
_diffrn_radiation_wavelength 0.71073
_diffrn_reflns_av_R_equivalents 0.0311
_diffrn_reflns_limit_h_max 13
_diffrn_reflns_limit_h_min -13
_diffrn_reflns_limit_k_max 16
_diffrn_reflns_limit_k_min -16
_diffrn_reflns_limit_l_max 19
_diffrn_reflns_limit_l_min -16
_diffrn_reflns_number 23428
_diffrn_reflns_theta_full 25.242
_diffrn_reflns_theta_max 26.999
_diffrn_reflns_theta_min 2.129
_exptl_absorpt_coefficient_mu 0.643
_exptl_absorpt_correction_type none
_exptl_crystal_colour colorless
_exptl_crystal_density_diffrn 1.301
_exptl_crystal_description block
_exptl_crystal_F_000 848
_exptl_crystal_size_max 0.290
_exptl_crystal_size_mid 0.270
_exptl_crystal_size_min 0.260
_refine_diff_density_max 0.475
_refine_diff_density_min -0.623
_refine_ls_extinction_method none
_refine_ls_goodness_of_fit_ref 1.049
_refine_ls_hydrogen_treatment mixed
_refine_ls_matrix_type full
_refine_ls_number_parameters 562
_refine_ls_number_reflns 9102
_refine_ls_number_restraints 21
_refine_ls_restrained_S_all 1.052
_refine_ls_R_factor_all 0.0256
_refine_ls_R_factor_gt 0.0220
_refine_ls_shift/su_max 0.002
_refine_ls_shift/su_mean 0.000
_refine_ls_structure_factor_coef Fsqd
_refine_ls_weighting_details 'w=1/[\s^2^(Fo^2^)+(0.0298P)^2^+0.9924P] where P=(Fo^2^+2Fc^2^)/3'
_refine_ls_weighting_scheme calc
_refine_ls_wR_factor_gt 0.0565
_refine_ls_wR_factor_ref 0.0577
_reflns_number_gt 8436
_reflns_number_total 9102
_reflns_threshold_expression 'I > 2\s(I)'
_cod_data_source_file zl2714sup1.cif
_cod_data_source_block compound_1
_cod_original_cell_volume 2087.67(9)
_cod_database_code 2311413
_shelx_space_group_comment
;
The symmetry employed for this shelxl refinement is uniquely defined
by the following loop, which should always be used as a source of
symmetry information in preference to the above space-group names.
They are only intended as comments.
;
_shelx_estimated_absorpt_t_min 0.836
_shelx_estimated_absorpt_t_max 0.851

loop_
_space_group_symop_operation_xyz
'x, y, z'
'-x, -y, -z'

loop_
_atom_site_type_symbol
_atom_site_label
_atom_site_fract_x
_atom_site_fract_y
_atom_site_fract_z
_atom_site_U_iso_or_equiv
_atom_site_adp_type
_atom_site_calc_flag
_atom_site_occupancy
C C1 -0.11416(14) 0.11380(12) 0.72392(10) 0.0125(3) Uani d 1
C C2 0.00983(13) 0.13613(11) 0.79178(10) 0.0112(3) Uani d 1
C C3 0.10797(14) 0.24815(12) 0.79304(10) 0.0125(3) Uani d 1
C C4 -0.22894(14) 0.14758(12) 0.58599(10) 0.0133(3) Uani d 1
H H12 -0.310449 0.125827 0.605684 0.016 Uiso calc 1
C C5 -0.20260(15) 0.05378(12) 0.52480(11) 0.0168(3) Uani d 1
H H14 -0.115600 0.070897 0.513662 0.020 Uiso calc 1
H H13 -0.207704 -0.009033 0.555103 0.020 Uiso calc 1
C C6 -0.29621(16) 0.02717(13) 0.43577(11) 0.0196(3) Uani d 1
H H16 -0.275133 -0.032624 0.397421 0.024 Uiso calc 1
H H15 -0.382969 0.005452 0.446031 0.024 Uiso calc 1
C C7 -0.29039(16) 0.12377(14) 0.38940(11) 0.0215(3) Uani d 1
H H17 -0.349829 0.106237 0.330952 0.026 Uiso calc 1
H H18 -0.203871 0.144937 0.378525 0.026 Uiso calc 1
C C8 -0.32548(17) 0.21514(14) 0.44765(11) 0.0222(3) Uani d 1
H H19 -0.413889 0.195084 0.455241 0.027 Uiso calc 1
H H20 -0.320347 0.278056 0.417470 0.027 Uiso calc 1
C C9 -0.23742(15) 0.24343(12) 0.53957(11) 0.0171(3) Uani d 1
H H22 -0.151709 0.274929 0.532519 0.020 Uiso calc 1
H H21 -0.268630 0.297413 0.577592 0.020 Uiso calc 1
C C10 -0.33271(14) -0.00110(12) 0.71104(10) 0.0146(3) Uani d 1
H H23 -0.358930 -0.009969 0.644590 0.018 Uiso calc 1
C C11 -0.39596(15) 0.08449(13) 0.75406(11) 0.0175(3) Uani d 1
H H24 -0.360476 0.153926 0.739810 0.021 Uiso calc 1
H H25 -0.487759 0.068625 0.728160 0.021 Uiso calc 1
C C12 -0.37712(16) 0.09195(14) 0.85542(12) 0.0213(3) Uani d 1
H H26 -0.286484 0.118080 0.882330 0.026 Uiso calc 1
H H27 -0.425951 0.143678 0.879282 0.026 Uiso calc 1
C C13 -0.41987(16) -0.01526(14) 0.88186(12) 0.0216(3) Uani d 1
H H28 -0.401460 -0.008350 0.947806 0.026 Uiso calc 1
H H29 -0.512506 -0.037551 0.860864 0.026 Uiso calc 1
C C14 -0.35329(15) -0.09960(13) 0.84209(11) 0.0182(3) Uani d 1
H H31 -0.387844 -0.169057 0.856731 0.022 Uiso calc 1
H H30 -0.261846 -0.081933 0.869049 0.022 Uiso calc 1
C C15 -0.37045(15) -0.10775(12) 0.74081(11) 0.0167(3) Uani d 1
H H32 -0.460260 -0.137147 0.713454 0.020 Uiso calc 1
H H33 -0.318685 -0.157852 0.718408 0.020 Uiso calc 1
C C16 0.31859(14) 0.47432(11) 0.70647(10) 0.0130(3) Uani d 1
C C17 0.28318(13) 0.41073(12) 0.61218(10) 0.0119(3) Uani d 1
C C18 0.14315(14) 0.33148(12) 0.58673(10) 0.0128(3) Uani d 1
C C19 0.23568(15) 0.57196(12) 0.82159(10) 0.0152(3) Uani d 1
H H45 0.307927 0.570908 0.870980 0.018 Uiso calc 1
C C20 0.25677(17) 0.67761(13) 0.78688(12) 0.0212(3) Uani d 1
H H46 0.187093 0.677226 0.736231 0.025 Uiso calc 1
H H47 0.337108 0.685802 0.764696 0.025 Uiso calc 1
C C21 0.26204(19) 0.77176(14) 0.86052(14) 0.0291(4) Uani d 1
H H49 0.336564 0.776213 0.908651 0.035 Uiso calc 1
H H48 0.271895 0.838370 0.835450 0.035 Uiso calc 1
C C22 0.14225(19) 0.75993(14) 0.89946(14) 0.0285(4) Uani d 1
H H51 0.151005 0.818350 0.950014 0.034 Uiso calc 1
H H50 0.069026 0.764782 0.853290 0.034 Uiso calc 1
C C23 0.11870(17) 0.65455(14) 0.93165(12) 0.0228(3) Uani d 1
H H52 0.037756 0.646504 0.953041 0.027 Uiso calc 1
H H53 0.187319 0.653076 0.982465 0.027 Uiso calc 1
C C24 0.11324(15) 0.56241(13) 0.85708(11) 0.0178(3) Uani d 1
H H55 0.098409 0.494724 0.880134 0.021 Uiso calc 1
H H54 0.041503 0.561438 0.807726 0.021 Uiso calc 1
C C25 0.51973(14) 0.56385(13) 0.81933(10) 0.0161(3) Uani d 1
H H56 0.482231 0.623151 0.846298 0.019 Uiso calc 1
C C26 0.65291(15) 0.60854(13) 0.80871(11) 0.0193(3) Uani d 1
H H58 0.699643 0.652674 0.865881 0.023 Uiso calc 1
H H57 0.647321 0.655075 0.762754 0.023 Uiso calc 1
C C27 0.72730(16) 0.52297(16) 0.78193(12) 0.0243(4) Uani d 1
H H59 0.687323 0.484621 0.721111 0.029 Uiso calc 1
H H60 0.814776 0.556632 0.780608 0.029 Uiso calc 1
C C28 0.73118(18) 0.44483(17) 0.84694(14) 0.0308(4) Uani d 1
H H62 0.778348 0.481726 0.906646 0.037 Uiso calc 1
H H61 0.775950 0.388121 0.826440 0.037 Uiso calc 1
C C29 0.59738(18) 0.39607(15) 0.85348(14) 0.0284(4) Uani d 1
H H64 0.601467 0.347390 0.897785 0.034 Uiso calc 1
H H63 0.552882 0.354124 0.794849 0.034 Uiso calc 1
C C30 0.52318(16) 0.48122(14) 0.88119(11) 0.0216(3) Uani d 1
H H66 0.562167 0.517180 0.942888 0.026 Uiso calc 1
H H65 0.435406 0.447070 0.881203 0.026 Uiso calc 1
B B1 0.14297(16) 0.12971(14) 0.74892(12) 0.0145(3) Uani d 1
H H2 0.1300(18) 0.1113(15) 0.6776(10) 0.017 Uiso d 1
B B2 0.08805(16) 0.03507(14) 0.81413(12) 0.0150(3) Uani d 1
H H3 0.0439(18) -0.0445(12) 0.7803(13) 0.018 Uiso d 1
B B3 0.01701(16) 0.10089(14) 0.89549(12) 0.0151(3) Uani d 1
H H4 -0.0698(15) 0.0625(15) 0.9116(13) 0.018 Uiso d 1
B B4 0.02671(16) 0.23545(14) 0.87955(11) 0.0148(3) Uani d 1
H H5 -0.0512(16) 0.2773(15) 0.8812(13) 0.018 Uiso d 1
B B5 0.17205(17) 0.07622(14) 0.92563(12) 0.0169(3) Uani d 1
H H6 0.1871(19) 0.0167(14) 0.9662(13) 0.020 Uiso d 1
B B6 0.13306(16) 0.20070(15) 0.96705(12) 0.0164(3) Uani d 1
H H7 0.1257(19) 0.2231(16) 1.0363(10) 0.020 Uiso d 1
B B7 0.26059(16) 0.22856(14) 0.82147(12) 0.0157(3) Uani d 1
H H8 0.3340(16) 0.2737(15) 0.7953(13) 0.019 Uiso d 1
B B8 0.25023(16) 0.09419(14) 0.83482(12) 0.0167(3) Uani d 1
H H9 0.3217(17) 0.0484(15) 0.8160(14) 0.020 Uiso d 1
B B9 0.18873(16) 0.29350(14) 0.90120(12) 0.0155(3) Uani d 1
H H10 0.2141(18) 0.3779(12) 0.9235(13) 0.019 Uiso d 1
B B10 0.27885(16) 0.19592(14) 0.93032(12) 0.0161(3) Uani d 1
H H11 0.3663(19) 0.2203(16) 0.9762(14) 0.019 Uiso d 1
B B11 0.27956(16) 0.27721(13) 0.59623(12) 0.0137(3) Uani d 1
H H35 0.3081(18) 0.2402(15) 0.6538(11) 0.016 Uiso d 1
B B12 0.39067(16) 0.36406(14) 0.55529(12) 0.0141(3) Uani d 1
H H36 0.4881(14) 0.3792(15) 0.5892(12) 0.017 Uiso d 1
B B13 0.16204(16) 0.44953(14) 0.54558(12) 0.0152(3) Uani d 1
H H37 0.1211(18) 0.5161(14) 0.5738(13) 0.018 Uiso d 1
B B14 0.14878(17) 0.22590(14) 0.50799(12) 0.0159(3) Uani d 1
H H38 0.0918(17) 0.1500(13) 0.5099(14) 0.019 Uiso d 1
B B15 0.07798(17) 0.33208(15) 0.47631(12) 0.0165(3) Uani d 1
H H39 -0.0239(14) 0.3241(16) 0.4545(13) 0.020 Uiso d 1
B B16 0.30530(17) 0.24568(14) 0.48624(12) 0.0159(3) Uani d 1
H H40 0.3525(18) 0.1793(14) 0.4716(14) 0.019 Uiso d 1
B B17 0.31896(17) 0.47129(14) 0.52457(12) 0.0159(3) Uani d 1
H H41 0.3735(17) 0.5515(12) 0.5392(13) 0.019 Uiso d 1
B B18 0.32931(17) 0.36563(15) 0.44173(12) 0.0166(3) Uani d 1
H H42 0.3941(17) 0.3771(16) 0.3954(12) 0.020 Uiso d 1
B B19 0.18760(18) 0.41939(15) 0.43589(12) 0.0183(3) Uani d 1
H H43 0.1547(19) 0.4634(15) 0.3853(12) 0.022 Uiso d 1
B B20 0.17989(17) 0.27947(15) 0.41158(12) 0.0182(3) Uani d 1
H H44 0.1438(19) 0.2332(15) 0.3446(11) 0.022 Uiso d 1
N N1 -0.12440(12) 0.17515(10) 0.66519(9) 0.0136(2) Uani d 1
N N2 -0.19351(12) 0.02767(11) 0.73572(9) 0.0149(3) Uani d 1
H H1 -0.1636(18) -0.0031(15) 0.7740(12) 0.018 Uiso d 1
N N3 0.22665(12) 0.48252(10) 0.74832(9) 0.0138(2) Uani d 1
N N4 0.44228(12) 0.51868(11) 0.73005(9) 0.0152(3) Uani d 1
H H34 0.4835(18) 0.5085(16) 0.6891(12) 0.018 Uiso d 1
Sn SN 0.02544(2) 0.35454(2) 0.69779(2) 0.01185(4) Uani d 1

loop_
_atom_site_aniso_label
_atom_site_aniso_U_11
_atom_site_aniso_U_22
_atom_site_aniso_U_33
_atom_site_aniso_U_12
_atom_site_aniso_U_13
_atom_site_aniso_U_23
C1 0.0101(6) 0.0134(7) 0.0127(7) 0.0025(5) 0.0011(5) -0.0007(5)
C2 0.0102(6) 0.0132(6) 0.0103(7) 0.0019(5) 0.0017(5) 0.0024(5)
C3 0.0114(7) 0.0132(7) 0.0122(7) 0.0007(5) 0.0014(5) 0.0025(5)
C4 0.0120(7) 0.0144(7) 0.0119(7) 0.0015(5) -0.0002(5) 0.0010(6)
C5 0.0167(7) 0.0170(7) 0.0149(7) 0.0049(6) -0.0007(6) -0.0004(6)
C6 0.0184(8) 0.0214(8) 0.0157(8) 0.0045(6) -0.0020(6) -0.0030(6)
C7 0.0210(8) 0.0284(9) 0.0130(7) 0.0044(7) -0.0015(6) 0.0023(6)
C8 0.0239(8) 0.0226(8) 0.0178(8) 0.0080(7) -0.0058(6) 0.0031(6)
C9 0.0177(7) 0.0156(7) 0.0160(7) 0.0030(6) -0.0022(6) 0.0033(6)
C10 0.0103(7) 0.0174(7) 0.0142(7) 0.0002(5) -0.0004(5) 0.0022(6)
C11 0.0128(7) 0.0187(7) 0.0213(8) 0.0038(6) 0.0025(6) 0.0043(6)
C12 0.0192(8) 0.0239(8) 0.0211(8) 0.0071(6) 0.0044(6) -0.0001(7)
C13 0.0176(8) 0.0309(9) 0.0190(8) 0.0082(7) 0.0055(6) 0.0064(7)
C14 0.0161(7) 0.0208(8) 0.0188(8) 0.0036(6) 0.0031(6) 0.0071(6)
C15 0.0150(7) 0.0163(7) 0.0168(8) -0.0002(6) 0.0008(6) 0.0017(6)
C16 0.0143(7) 0.0116(6) 0.0126(7) 0.0030(5) 0.0015(5) 0.0010(5)
C17 0.0097(6) 0.0134(7) 0.0125(7) 0.0018(5) 0.0031(5) 0.0010(5)
C18 0.0100(6) 0.0140(7) 0.0133(7) 0.0010(5) 0.0022(5) 0.0003(5)
C19 0.0150(7) 0.0155(7) 0.0149(7) 0.0037(6) 0.0048(6) -0.0018(6)
C20 0.0238(8) 0.0181(8) 0.0234(8) 0.0039(6) 0.0101(7) 0.0026(7)
C21 0.0334(10) 0.0150(8) 0.0389(11) 0.0013(7) 0.0147(8) -0.0015(7)
C22 0.0353(10) 0.0179(8) 0.0342(10) 0.0084(7) 0.0152(8) -0.0037(7)
C23 0.0265(9) 0.0219(8) 0.0218(8) 0.0071(7) 0.0113(7) -0.0010(7)
C24 0.0167(7) 0.0160(7) 0.0211(8) 0.0041(6) 0.0071(6) -0.0008(6)
C25 0.0130(7) 0.0197(7) 0.0130(7) 0.0006(6) 0.0012(6) -0.0025(6)
C26 0.0141(7) 0.0230(8) 0.0173(8) -0.0034(6) 0.0004(6) 0.0022(6)
C27 0.0135(7) 0.0385(10) 0.0217(8) 0.0049(7) 0.0048(6) 0.0059(7)
C28 0.0200(9) 0.0397(11) 0.0362(11) 0.0119(8) 0.0037(8) 0.0134(9)
C29 0.0250(9) 0.0282(9) 0.0342(10) 0.0064(7) 0.0036(8) 0.0145(8)
C30 0.0171(8) 0.0302(9) 0.0162(8) -0.0008(7) 0.0033(6) 0.0057(7)
B1 0.0117(7) 0.0170(8) 0.0149(8) 0.0029(6) 0.0032(6) 0.0022(6)
B2 0.0134(8) 0.0157(8) 0.0165(8) 0.0042(6) 0.0019(6) 0.0040(6)
B3 0.0135(8) 0.0197(8) 0.0121(8) 0.0015(6) 0.0016(6) 0.0056(6)
B4 0.0135(8) 0.0191(8) 0.0109(8) 0.0033(6) 0.0018(6) 0.0001(6)
B5 0.0145(8) 0.0191(8) 0.0171(8) 0.0029(6) 0.0001(6) 0.0071(7)
B6 0.0134(8) 0.0229(9) 0.0119(8) 0.0028(7) 0.0005(6) 0.0024(7)
B7 0.0113(7) 0.0199(8) 0.0152(8) 0.0012(6) 0.0014(6) 0.0035(7)
B8 0.0125(8) 0.0199(8) 0.0180(8) 0.0051(6) 0.0017(6) 0.0037(7)
B9 0.0139(8) 0.0173(8) 0.0131(8) 0.0018(6) -0.0012(6) 0.0009(6)
B10 0.0115(8) 0.0203(8) 0.0152(8) 0.0018(6) -0.0005(6) 0.0037(7)
B11 0.0136(8) 0.0129(7) 0.0154(8) 0.0029(6) 0.0050(6) 0.0013(6)
B12 0.0128(8) 0.0160(8) 0.0142(8) 0.0028(6) 0.0060(6) 0.0005(6)
B13 0.0135(8) 0.0175(8) 0.0153(8) 0.0042(6) 0.0026(6) 0.0046(6)
B14 0.0154(8) 0.0156(8) 0.0156(8) 0.0009(6) 0.0054(6) -0.0021(6)
B15 0.0137(8) 0.0219(8) 0.0128(8) 0.0029(7) 0.0016(6) 0.0002(7)
B16 0.0155(8) 0.0165(8) 0.0154(8) 0.0018(6) 0.0064(6) -0.0016(6)
B17 0.0158(8) 0.0169(8) 0.0164(8) 0.0025(6) 0.0063(6) 0.0045(7)
B18 0.0161(8) 0.0199(8) 0.0136(8) 0.0016(7) 0.0052(6) 0.0017(7)
B19 0.0181(8) 0.0240(9) 0.0138(8) 0.0042(7) 0.0042(7) 0.0055(7)
B20 0.0157(8) 0.0245(9) 0.0127(8) 0.0016(7) 0.0036(6) -0.0010(7)
N1 0.0122(6) 0.0147(6) 0.0120(6) 0.0021(5) -0.0012(5) 0.0007(5)
N2 0.0098(6) 0.0178(6) 0.0164(6) 0.0012(5) -0.0007(5) 0.0058(5)
N3 0.0135(6) 0.0137(6) 0.0140(6) 0.0032(5) 0.0036(5) -0.0004(5)
N4 0.0111(6) 0.0209(6) 0.0120(6) 0.0008(5) 0.0025(5) -0.0006(5)
SN 0.01086(5) 0.01295(5) 0.01233(5) 0.00372(4) 0.00290(4) 0.00161(4)

loop_
_atom_type_symbol
_atom_type_description
_atom_type_scat_dispersion_real
_atom_type_scat_dispersion_imag
_atom_type_scat_source
C C 0.0033 0.0016 'International Tables Vol C Tables 4.2.6.8 and 6.1.1.4'
H H 0.0000 0.0000 'International Tables Vol C Tables 4.2.6.8 and 6.1.1.4'
B B 0.0013 0.0007 'International Tables Vol C Tables 4.2.6.8 and 6.1.1.4'
N N 0.0061 0.0033 'International Tables Vol C Tables 4.2.6.8 and 6.1.1.4'
Sn Sn -0.6537 1.4246 'International Tables Vol C Tables 4.2.6.8 and 6.1.1.4'

loop_
_geom_angle_atom_site_label_1
_geom_angle_atom_site_label_2
_geom_angle_atom_site_label_3
_geom_angle
N1 C1 N2 131.54(14)
N1 C1 C2 116.65(13)
N2 C1 C2 111.77(13)
C1 C2 C3 116.58(12)
C1 C2 B4 116.93(12)
C3 C2 B4 62.23(9)
C1 C2 B1 115.88(12)
C3 C2 B1 61.41(9)
B4 C2 B1 114.69(12)
C1 C2 B2 120.26(12)
C3 C2 B2 112.43(11)
B4 C2 B2 114.90(12)
B1 C2 B2 62.94(10)
C1 C2 B3 121.28(12)
C3 C2 B3 112.70(11)
B4 C2 B3 62.97(10)
B1 C2 B3 114.54(12)
B2 C2 B3 62.45(10)
C2 C3 B7 108.79(11)
C2 C3 B1 60.63(9)
B7 C3 B1 62.15(10)
C2 C3 B9 108.15(11)
B7 C3 B9 61.52(10)
B1 C3 B9 112.39(12)
C2 C3 B4 60.03(9)
B7 C3 B4 111.76(11)
B1 C3 B4 112.18(12)
B9 C3 B4 61.38(10)
C2 C3 SN 113.65(9)
B7 C3 SN 129.66(10)
B1 C3 SN 119.32(10)
B9 C3 SN 124.42(10)
B4 C3 SN 112.20(9)
N1 C4 C9 109.78(12)
N1 C4 C5 107.60(12)
C9 C4 C5 112.01(13)
N1 C4 H12 109.1
C9 C4 H12 109.1
C5 C4 H12 109.1
C6 C5 C4 111.97(13)
C6 C5 H14 109.2
C4 C5 H14 109.2
C6 C5 H13 109.2
C4 C5 H13 109.2
H14 C5 H13 107.9
C7 C6 C5 109.56(14)
C7 C6 H16 109.8
C5 C6 H16 109.8
C7 C6 H15 109.8
C5 C6 H15 109.8
H16 C6 H15 108.2
C6 C7 C8 109.74(14)
C6 C7 H17 109.7
C8 C7 H17 109.7
C6 C7 H18 109.7
C8 C7 H18 109.7
H17 C7 H18 108.2
C7 C8 C9 111.47(13)
C7 C8 H19 109.3
C9 C8 H19 109.3
C7 C8 H20 109.3
C9 C8 H20 109.3
H19 C8 H20 108.0
C4 C9 C8 112.47(13)
C4 C9 H22 109.1
C8 C9 H22 109.1
C4 C9 H21 109.1
C8 C9 H21 109.1
H22 C9 H21 107.8
N2 C10 C11 111.43(13)
N2 C10 C15 106.94(12)
C11 C10 C15 111.62(13)
N2 C10 H23 108.9
C11 C10 H23 108.9
C15 C10 H23 108.9
C12 C11 C10 112.50(13)
C12 C11 H24 109.1
C10 C11 H24 109.1
C12 C11 H25 109.1
C10 C11 H25 109.1
H24 C11 H25 107.8
C13 C12 C11 111.59(14)
C13 C12 H26 109.3
C11 C12 H26 109.3
C13 C12 H27 109.3
C11 C12 H27 109.3
H26 C12 H27 108.0
C14 C13 C12 111.49(14)
C14 C13 H28 109.3
C12 C13 H28 109.3
C14 C13 H29 109.3
C12 C13 H29 109.3
H28 C13 H29 108.0
C13 C14 C15 111.51(13)
C13 C14 H31 109.3
C15 C14 H31 109.3
C13 C14 H30 109.3
C15 C14 H30 109.3
H31 C14 H30 108.0
C14 C15 C10 113.21(13)
C14 C15 H32 108.9
C10 C15 H32 108.9
C14 C15 H33 108.9
C10 C15 H33 108.9
H32 C15 H33 107.7
N3 C16 N4 130.59(14)
N3 C16 C17 116.38(13)
N4 C16 C17 112.89(13)
C16 C17 C18 115.68(12)
C16 C17 B11 119.82(12)
C18 C17 B11 62.16(9)
C16 C17 B13 113.33(12)
C18 C17 B13 61.79(9)
B11 C17 B13 114.36(12)
C16 C17 B12 123.74(12)
C18 C17 B12 112.59(11)
B11 C17 B12 62.62(9)
B13 C17 B12 113.86(12)
C16 C17 B17 119.07(12)
C18 C17 B17 112.66(12)
B11 C17 B17 114.37(12)
B13 C17 B17 62.59(10)
B12 C17 B17 62.25(10)
C17 C18 B14 108.73(11)
C17 C18 B15 108.38(12)
B14 C18 B15 61.56(10)
C17 C18 B13 60.77(9)
B14 C18 B13 111.65(12)
B15 C18 B13 61.00(10)
C17 C18 B11 60.41(9)
B14 C18 B11 61.51(10)
B15 C18 B11 111.52(11)
B13 C18 B11 112.07(11)
C17 C18 SN 112.43(9)
B14 C18 SN 133.77(10)
B15 C18 SN 120.85(9)
B13 C18 SN 106.25(9)
B11 C18 SN 125.30(10)
N3 C19 C24 109.96(13)
N3 C19 C20 110.05(13)
C24 C19 C20 108.32(13)
N3 C19 H45 109.5
C24 C19 H45 109.5
C20 C19 H45 109.5
C19 C20 C21 111.32(14)
C19 C20 H46 109.4
C21 C20 H46 109.4
C19 C20 H47 109.4
C21 C20 H47 109.4
H46 C20 H47 108.0
C22 C21 C20 111.13(15)
C22 C21 H49 109.4
C20 C21 H49 109.4
C22 C21 H48 109.4
C20 C21 H48 109.4
H49 C21 H48 108.0
C23 C22 C21 110.72(15)
C23 C22 H51 109.5
C21 C22 H51 109.5
C23 C22 H50 109.5
C21 C22 H50 109.5
H51 C22 H50 108.1
C22 C23 C24 111.18(15)
C22 C23 H52 109.4
C24 C23 H52 109.4
C22 C23 H53 109.4
C24 C23 H53 109.4
H52 C23 H53 108.0
C19 C24 C23 111.23(14)
C19 C24 H55 109.4
C23 C24 H55 109.4
C19 C24 H54 109.4
C23 C24 H54 109.4
H55 C24 H54 108.0
N4 C25 C26 108.61(13)
N4 C25 C30 111.66(13)
C26 C25 C30 110.56(13)
N4 C25 H56 108.7
C26 C25 H56 108.7
C30 C25 H56 108.7
C25 C26 C27 113.27(14)
C25 C26 H58 108.9
C27 C26 H58 108.9
C25 C26 H57 108.9
C27 C26 H57 108.9
H58 C26 H57 107.7
C28 C27 C26 111.13(15)
C28 C27 H59 109.4
C26 C27 H59 109.4
C28 C27 H60 109.4
C26 C27 H60 109.4
H59 C27 H60 108.0
C27 C28 C29 110.30(15)
C27 C28 H62 109.6
C29 C28 H62 109.6
C27 C28 H61 109.6
C29 C28 H61 109.6
H62 C28 H61 108.1
C28 C29 C30 111.30(16)
C28 C29 H64 109.4
C30 C29 H64 109.4
C28 C29 H63 109.4
C30 C29 H63 109.4
H64 C29 H63 108.0
C29 C30 C25 112.63(14)
C29 C30 H66 109.1
C25 C30 H66 109.1
C29 C30 H65 109.1
C25 C30 H65 109.1
H66 C30 H65 107.8
C2 B1 C3 57.96(9)
C2 B1 B8 104.58(12)
C3 B1 B8 106.11(12)
C2 B1 B7 104.15(12)
C3 B1 B7 58.84(9)
B8 B1 B7 59.89(10)
C2 B1 B2 58.71(9)
C3 B1 B2 106.24(12)
B8 B1 B2 59.76(10)
B7 B1 B2 107.37(12)
C2 B1 H2 116.6(11)
C3 B1 H2 117.3(10)
B8 B1 H2 131.2(10)
B7 B1 H2 127.0(11)
B2 B1 H2 122.1(11)
C2 B2 B5 104.64(12)
C2 B2 B8 104.27(12)
B5 B2 B8 60.46(10)
C2 B2 B3 58.81(9)
B5 B2 B3 59.75(10)
B8 B2 B3 107.96(13)
C2 B2 B1 58.34(9)
B5 B2 B1 108.11(12)
B8 B2 B1 59.73(10)
B3 B2 B1 107.77(12)
C2 B2 H3 117.5(11)
B5 B2 H3 128.5(11)
B8 B2 H3 127.9(10)
B3 B2 H3 119.5(10)
B1 B2 H3 118.5(11)
C2 B3 B6 104.79(12)
C2 B3 B5 104.76(12)
B6 B3 B5 61.08(10)
C2 B3 B2 58.75(9)
B6 B3 B2 108.97(12)
B5 B3 B2 59.97(10)
C2 B3 B4 58.14(9)
B6 B3 B4 60.13(10)
B5 B3 B4 108.62(12)
B2 B3 B4 107.85(12)
C2 B3 H4 117.9(11)
B6 B3 H4 126.0(11)
B5 B3 H4 128.8(11)
B2 B3 H4 120.7(11)
B4 B3 H4 117.2(11)
C2 B4 C3 57.74(9)
C2 B4 B9 104.45(11)
C3 B4 B9 58.94(9)
C2 B4 B6 104.83(12)
C3 B4 B6 106.21(12)
B9 B4 B6 60.23(10)
C2 B4 B3 58.90(9)
C3 B4 B3 105.87(12)
B9 B4 B3 107.31(12)
B6 B4 B3 59.43(10)
C2 B4 H5 116.7(11)
C3 B4 H5 117.1(11)
B9 B4 H5 126.1(11)
B6 B4 H5 131.1(11)
B3 B4 H5 123.0(11)
B3 B5 B2 60.27(10)
B3 B5 B10 107.65(12)
B2 B5 B10 108.14(12)
B3 B5 B8 107.84(12)
B2 B5 B8 59.79(10)
B10 B5 B8 60.29(10)
B3 B5 B6 59.40(10)
B2 B5 B6 107.87(12)
B10 B5 B6 60.07(10)
B8 B5 B6 108.07(12)
B3 B5 H6 118.6(11)
B2 B5 H6 118.3(11)
B10 B5 H6 125.8(11)
B8 B5 H6 122.9(11)
B6 B5 H6 123.1(11)
B3 B6 B4 60.44(10)
B3 B6 B9 107.58(12)
B4 B6 B9 59.56(10)
B3 B6 B10 107.19(12)
B4 B6 B10 107.52(12)
B9 B6 B10 59.83(10)
B3 B6 B5 59.52(10)
B4 B6 B5 107.64(12)
B9 B6 B5 107.05(12)
B10 B6 B5 59.38(10)
B3 B6 H7 120.1(11)
B4 B6 H7 120.3(11)
B9 B6 H7 123.1(11)
B10 B6 H7 124.2(11)
B5 B6 H7 122.6(11)
C3 B7 B9 59.45(9)
C3 B7 B8 106.32(12)
B9 B7 B8 108.83(13)
C3 B7 B10 106.82(12)
B9 B7 B10 60.46(10)
B8 B7 B10 60.60(10)
C3 B7 B1 59.01(9)
B9 B7 B1 108.16(12)
B8 B7 B1 60.00(10)
B10 B7 B1 108.57(12)
C3 B7 H8 118.8(11)
B9 B7 H8 119.6(11)
B8 B7 H8 125.4(11)
B10 B7 H8 125.1(11)
B1 B7 H8 120.1(11)
B7 B8 B1 60.11(10)
B7 B8 B2 108.13(12)
B1 B8 B2 60.51(10)
B7 B8 B5 107.47(12)
B1 B8 B5 108.16(12)
B2 B8 B5 59.75(10)
B7 B8 B10 59.77(10)
B1 B8 B10 108.00(12)
B2 B8 B10 107.54(12)
B5 B8 B10 59.57(10)
B7 B8 H9 120.8(11)
B1 B8 H9 118.6(11)
B2 B8 H9 120.9(11)
B5 B8 H9 124.4(11)
B10 B8 H9 124.2(11)
C3 B9 B7 59.03(9)
C3 B9 B4 59.67(9)
B7 B9 B4 108.35(12)
C3 B9 B10 106.23(12)
B7 B9 B10 60.12(10)
B4 B9 B10 108.41(13)
C3 B9 B6 106.77(12)
B7 B9 B6 108.57(12)
B4 B9 B6 60.21(10)
B10 B9 B6 60.32(10)
C3 B9 H10 118.2(11)
B7 B9 H10 121.5(11)
B4 B9 H10 117.7(11)
B10 B9 H10 127.2(11)
B6 B9 H10 124.5(11)
B7 B10 B5 107.81(12)
B7 B10 B9 59.42(10)
B5 B10 B9 107.99(12)
B7 B10 B6 107.64(12)
B5 B10 B6 60.55(10)
B9 B10 B6 59.85(10)
B7 B10 B8 59.63(10)
B5 B10 B8 60.14(10)
B9 B10 B8 107.24(12)
B6 B10 B8 108.33(12)
B7 B10 H11 121.0(11)
B5 B10 H11 124.3(11)
B9 B10 H11 118.8(11)
B6 B10 H11 120.4(11)
B8 B10 H11 124.5(11)
C17 B11 C18 57.43(9)
C17 B11 B14 104.20(12)
C18 B11 B14 58.74(9)
C17 B11 B16 104.87(12)
C18 B11 B16 106.21(12)
B14 B11 B16 60.58(10)
C17 B11 B12 58.93(9)
C18 B11 B12 105.83(12)
B14 B11 B12 107.87(12)
B16 B11 B12 59.72(10)
C17 B11 H35 118.7(10)
C18 B11 H35 119.7(10)
B14 B11 H35 125.9(11)
B16 B11 H35 128.4(10)
B12 B11 H35 121.6(10)
C17 B12 B16 104.63(11)
C17 B12 B18 104.94(12)
B16 B12 B18 60.58(10)
C17 B12 B17 59.04(9)
B16 B12 B17 108.57(13)
B18 B12 B17 60.02(10)
C17 B12 B11 58.45(9)
B16 B12 B11 59.89(10)
B18 B12 B11 108.37(12)
B17 B12 B11 108.28(12)
C17 B12 H36 117.6(10)
B16 B12 H36 127.2(10)
B18 B12 H36 128.4(11)
B17 B12 H36 119.6(11)
B11 B12 H36 118.0(11)
C17 B13 C18 57.44(9)
C17 B13 B15 104.59(12)
C18 B13 B15 59.49(10)
C17 B13 B19 105.22(12)
C18 B13 B19 106.88(12)
B15 B13 B19 60.30(10)
C17 B13 B17 58.94(9)
C18 B13 B17 106.19(11)
B15 B13 B17 108.01(12)
B19 B13 B17 60.05(10)
C17 B13 H37 118.5(11)
C18 B13 H37 119.8(11)
B15 B13 H37 126.3(11)
B19 B13 H37 127.8(11)
B17 B13 H37 120.8(11)
C18 B14 B15 59.55(9)
C18 B14 B11 59.75(9)
B15 B14 B11 108.49(12)
C18 B14 B16 106.41(12)
B15 B14 B16 107.81(13)
B11 B14 B16 59.82(10)
C18 B14 B20 106.43(12)
B15 B14 B20 59.84(10)
B11 B14 B20 108.00(12)
B16 B14 B20 59.87(10)
C18 B14 H38 117.5(11)
B15 B14 H38 121.2(11)
B11 B14 H38 118.0(11)
B16 B14 H38 125.6(10)
B20 B14 H38 127.5(11)
C18 B15 B13 59.51(10)
C18 B15 B14 58.89(10)
B13 B15 B14 108.25(12)
C18 B15 B19 106.70(12)
B13 B15 B19 60.04(10)
B14 B15 B19 109.16(12)
C18 B15 B20 106.56(12)
B13 B15 B20 108.61(13)
B14 B15 B20 60.66(10)
B19 B15 B20 60.66(11)
C18 B15 H39 120.7(11)
B13 B15 H39 118.6(11)
B14 B15 H39 122.3(11)
B19 B15 H39 122.3(11)
B20 B15 H39 124.9(11)
B12 B16 B11 60.39(10)
B12 B16 B20 107.63(12)
B11 B16 B20 108.00(12)
B12 B16 B18 59.72(10)
B11 B16 B18 108.08(12)
B20 B16 B18 59.75(10)
B12 B16 B14 107.63(12)
B11 B16 B14 59.60(10)
B20 B16 B14 60.10(10)
B18 B16 B14 107.61(12)
B12 B16 H40 120.1(11)
B11 B16 H40 117.9(11)
B20 B16 H40 125.1(11)
B18 B16 H40 124.5(11)
B14 B16 H40 121.4(11)
C17 B17 B18 104.46(12)
C17 B17 B19 104.33(12)
B18 B17 B19 60.48(10)
C17 B17 B12 58.72(9)
B18 B17 B12 59.72(10)
B19 B17 B12 108.06(13)
C17 B17 B13 58.47(9)
B18 B17 B13 107.58(12)
B19 B17 B13 59.38(10)
B12 B17 B13 107.60(12)
C17 B17 H41 118.6(11)
B18 B17 H41 128.0(11)
B19 B17 H41 126.8(11)
B12 B17 H41 120.2(11)
B13 B17 H41 118.9(10)
B12 B18 B17 60.26(10)
B12 B18 B20 107.87(12)
B17 B18 B20 108.12(12)
B12 B18 B16 59.70(10)
B17 B18 B16 108.07(12)
B20 B18 B16 60.07(10)
B12 B18 B19 107.97(12)
B17 B18 B19 59.83(10)
B20 B18 B19 60.20(10)
B16 B18 B19 108.13(12)
B12 B18 H42 119.7(11)
B17 B18 H42 121.0(11)
B20 B18 H42 123.3(11)
B16 B18 H42 121.0(11)
B19 B18 H42 123.4(11)
B13 B19 B15 59.65(10)
B13 B19 B17 60.57(10)
B15 B19 B17 107.90(12)
B13 B19 B20 107.57(13)
B15 B19 B20 59.75(10)
B17 B19 B20 107.51(13)
B13 B19 B18 107.90(12)
B15 B19 B18 107.29(13)
B17 B19 B18 59.69(10)
B20 B19 B18 59.57(10)
B13 B19 H43 120.9(11)
B15 B19 H43 120.0(11)
B17 B19 H43 123.3(12)
B20 B19 H43 121.5(11)
B18 B19 H43 123.9(11)
B15 B20 B18 107.68(13)
B15 B20 B16 107.67(12)
B18 B20 B16 60.17(10)
B15 B20 B14 59.51(10)
B18 B20 B14 107.89(13)
B16 B20 B14 60.03(10)
B15 B20 B19 59.59(10)
B18 B20 B19 60.22(10)
B16 B20 B19 108.22(13)
B14 B20 B19 107.40(12)
B15 B20 H44 121.6(11)
B18 B20 H44 122.9(11)
B16 B20 H44 121.2(11)
B14 B20 H44 120.6(11)
B19 B20 H44 122.9(11)
C1 N1 C4 120.66(13)
C1 N1 SN 117.98(10)
C4 N1 SN 121.02(9)
C1 N2 C10 130.17(13)
C1 N2 H1 114.2(15)
C10 N2 H1 112.9(15)
C16 N3 C19 121.43(13)
C16 N3 SN 119.37(10)
C19 N3 SN 119.02(9)
C16 N4 C25 129.66(13)
C16 N4 H34 114.1(14)
C25 N4 H34 115.1(14)
C3 SN C18 100.12(5)
C3 SN N3 87.83(5)
C18 SN N3 73.27(5)
C3 SN N1 72.01(5)
C18 SN N1 100.52(5)
N3 SN N1 157.76(4)

loop_
_geom_bond_atom_site_label_1
_geom_bond_atom_site_label_2
_geom_bond_distance
C1 N1 1.284(2)
C1 N2 1.354(2)
C1 C2 1.521(2)
C2 C3 1.658(2)
C2 B4 1.699(2)
C2 B1 1.705(2)
C2 B2 1.711(2)
C2 B3 1.712(2)
C3 B7 1.715(2)
C3 B1 1.718(2)
C3 B9 1.722(2)
C3 B4 1.735(2)
C3 SN 2.3112(15)
C4 N1 1.4805(19)
C4 C9 1.521(2)
C4 C5 1.529(2)
C4 H12 1.0000
C5 C6 1.524(2)
C5 H14 0.9900
C5 H13 0.9900
C6 C7 1.520(2)
C6 H16 0.9900
C6 H15 0.9900
C7 C8 1.525(2)
C7 H17 0.9900
C7 H18 0.9900
C8 C9 1.531(2)
C8 H19 0.9900
C8 H20 0.9900
C9 H22 0.9900
C9 H21 0.9900
C10 N2 1.4749(19)
C10 C11 1.530(2)
C10 C15 1.531(2)
C10 H23 1.0000
C11 C12 1.527(2)
C11 H24 0.9900
C11 H25 0.9900
C12 C13 1.525(2)
C12 H26 0.9900
C12 H27 0.9900
C13 C14 1.522(2)
C13 H28 0.9900
C13 H29 0.9900
C14 C15 1.526(2)
C14 H31 0.9900
C14 H30 0.9900
C15 H32 0.9900
C15 H33 0.9900
C16 N3 1.293(2)
C16 N4 1.347(2)
C16 C17 1.523(2)
C17 C18 1.654(2)
C17 B11 1.706(2)
C17 B13 1.712(2)
C17 B12 1.715(2)
C17 B17 1.721(2)
C18 B14 1.717(2)
C18 B15 1.729(2)
C18 B13 1.729(2)
C18 B11 1.735(2)
C18 SN 2.3249(15)
C19 N3 1.4822(19)
C19 C24 1.522(2)
C19 C20 1.534(2)
C19 H45 1.0000
C20 C21 1.536(2)
C20 H46 0.9900
C20 H47 0.9900
C21 C22 1.524(3)
C21 H49 0.9900
C21 H48 0.9900
C22 C23 1.514(3)
C22 H51 0.9900
C22 H50 0.9900
C23 C24 1.526(2)
C23 H52 0.9900
C23 H53 0.9900
C24 H55 0.9900
C24 H54 0.9900
C25 N4 1.4747(19)
C25 C26 1.522(2)
C25 C30 1.527(2)
C25 H56 1.0000
C26 C27 1.526(2)
C26 H58 0.9900
C26 H57 0.9900
C27 C28 1.517(3)
C27 H59 0.9900
C27 H60 0.9900
C28 C29 1.523(3)
C28 H62 0.9900
C28 H61 0.9900
C29 C30 1.524(3)
C29 H64 0.9900
C29 H63 0.9900
C30 H66 0.9900
C30 H65 0.9900
B1 B8 1.770(2)
B1 B7 1.772(3)
B1 B2 1.784(3)
B1 H2 1.072(14)
B2 B5 1.770(3)
B2 B8 1.770(2)
B2 B3 1.775(2)
B2 H3 1.085(14)
B3 B6 1.763(3)
B3 B5 1.766(2)
B3 B4 1.782(3)
B3 H4 1.083(14)
B4 B9 1.765(2)
B4 B6 1.776(2)
B4 H5 1.079(14)
B5 B10 1.772(3)
B5 B8 1.782(3)
B5 B6 1.793(3)
B5 H6 1.070(15)
B6 B9 1.776(3)
B6 B10 1.785(2)
B6 H7 1.087(15)
B7 B9 1.758(3)
B7 B8 1.768(3)
B7 B10 1.770(3)
B7 H8 1.083(15)
B8 B10 1.785(3)
B8 H9 1.105(14)
B9 B10 1.776(3)
B9 H10 1.077(15)
B10 H11 1.06(2)
B11 B14 1.765(2)
B11 B16 1.769(2)
B11 B12 1.778(2)
B11 H35 1.087(14)
B12 B16 1.766(2)
B12 B18 1.766(3)
B12 B17 1.776(2)
B12 H36 1.075(14)
B13 B15 1.755(3)
B13 B19 1.762(3)
B13 B17 1.783(2)
B13 H37 1.103(14)
B14 B15 1.763(3)
B14 B16 1.783(2)
B14 B20 1.784(3)
B14 H38 1.084(15)
B15 B19 1.766(3)
B15 B20 1.769(3)
B15 H39 1.088(15)
B16 B20 1.780(3)
B16 B18 1.782(3)
B16 H40 1.087(14)
B17 B18 1.772(3)
B17 B19 1.774(3)
B17 H41 1.086(15)
B18 B20 1.774(3)
B18 B19 1.786(3)
B18 H42 1.096(15)
B19 B20 1.785(3)
B19 H43 1.072(15)
B20 H44 1.094(15)
N1 SN 2.5560(13)
N2 H1 0.807(15)
N3 SN 2.4686(13)
N4 H34 0.843(15)

loop_
_geom_torsion_atom_site_label_1
_geom_torsion_atom_site_label_2
_geom_torsion_atom_site_label_3
_geom_torsion_atom_site_label_4
_geom_torsion
N1 C1 C2 C3 9.78(19)
N2 C1 C2 C3 -172.44(12)
N1 C1 C2 B4 80.50(17)
N2 C1 C2 B4 -101.72(15)
N1 C1 C2 B1 -59.61(17)
N2 C1 C2 B1 118.17(14)
N1 C1 C2 B2 -132.02(14)
N2 C1 C2 B2 45.76(18)
N1 C1 C2 B3 153.77(14)
N2 C1 C2 B3 -28.44(19)
C1 C2 C3 B7 -147.19(12)
B4 C2 C3 B7 104.82(12)
B1 C2 C3 B7 -40.73(11)
B2 C2 C3 B7 -2.49(16)
B3 C2 C3 B7 65.81(15)
C1 C2 C3 B1 -106.45(14)
B4 C2 C3 B1 145.55(12)
B2 C2 C3 B1 38.25(12)
B3 C2 C3 B1 106.55(13)
C1 C2 C3 B9 147.55(12)
B4 C2 C3 B9 39.56(11)
B1 C2 C3 B9 -105.99(12)
B2 C2 C3 B9 -67.75(14)
B3 C2 C3 B9 0.55(15)
C1 C2 C3 B4 107.99(14)
B1 C2 C3 B4 -145.55(12)
B2 C2 C3 B4 -107.30(13)
B3 C2 C3 B4 -39.01(11)
C1 C2 C3 SN 5.08(15)
B4 C2 C3 SN -102.92(10)
B1 C2 C3 SN 111.53(11)
B2 C2 C3 SN 149.78(10)
B3 C2 C3 SN -141.92(10)
N1 C4 C5 C6 -173.15(13)
C9 C4 C5 C6 -52.41(18)
C4 C5 C6 C7 58.06(18)
C5 C6 C7 C8 -60.56(18)
C6 C7 C8 C9 58.22(19)
N1 C4 C9 C8 168.77(13)
C5 C4 C9 C8 49.31(18)
C7 C8 C9 C4 -52.70(19)
N2 C10 C11 C12 -68.30(17)
C15 C10 C11 C12 51.19(17)
C10 C11 C12 C13 -53.98(18)
C11 C12 C13 C14 55.56(18)
C12 C13 C14 C15 -54.77(18)
C13 C14 C15 C10 52.85(18)
N2 C10 C15 C14 71.29(16)
C11 C10 C15 C14 -50.83(17)
N3 C16 C17 C18 -17.75(19)
N4 C16 C17 C18 166.19(12)
N3 C16 C17 B11 -88.99(17)
N4 C16 C17 B11 94.96(16)
N3 C16 C17 B13 50.91(18)
N4 C16 C17 B13 -125.15(14)
N3 C16 C17 B12 -164.23(13)
N4 C16 C17 B12 19.7(2)
N3 C16 C17 B17 121.40(15)
N4 C16 C17 B17 -54.66(18)
C16 C17 C18 B14 -151.20(13)
B11 C17 C18 B14 -39.49(12)
B13 C17 C18 B14 104.88(13)
B12 C17 C18 B14 -1.03(16)
B17 C17 C18 B14 67.08(15)
C16 C17 C18 B15 143.46(12)
B11 C17 C18 B15 -104.83(12)
B13 C17 C18 B15 39.54(11)
B12 C17 C18 B15 -66.37(15)
B17 C17 C18 B15 1.74(15)
C16 C17 C18 B13 103.92(14)
B11 C17 C18 B13 -144.37(12)
B12 C17 C18 B13 -105.91(13)
B17 C17 C18 B13 -37.80(12)
C16 C17 C18 B11 -111.71(14)
B13 C17 C18 B11 144.37(12)
B12 C17 C18 B11 38.46(12)
B17 C17 C18 B11 106.57(13)
C16 C17 C18 SN 7.26(15)
B11 C17 C18 SN 118.98(11)
B13 C17 C18 SN -96.66(10)
B12 C17 C18 SN 157.43(10)
B17 C17 C18 SN -134.46(10)
N3 C19 C20 C21 178.08(14)
C24 C19 C20 C21 57.83(18)
C19 C20 C21 C22 -56.6(2)
C20 C21 C22 C23 54.5(2)
C21 C22 C23 C24 -55.4(2)
N3 C19 C24 C23 -179.02(13)
C20 C19 C24 C23 -58.72(18)
C22 C23 C24 C19 58.64(19)
N4 C25 C26 C27 -71.10(17)
C30 C25 C26 C27 51.73(18)
C25 C26 C27 C28 -54.8(2)
C26 C27 C28 C29 56.3(2)
C27 C28 C29 C30 -56.9(2)
C28 C29 C30 C25 55.4(2)
N4 C25 C30 C29 69.15(18)
C26 C25 C30 C29 -51.88(19)
C1 C2 B1 C3 107.58(14)
B4 C2 B1 C3 -33.43(12)
B2 C2 B1 C3 -140.02(12)
B3 C2 B1 C3 -103.55(13)
C1 C2 B1 B8 -152.32(12)
C3 C2 B1 B8 100.10(12)
B4 C2 B1 B8 66.67(15)
B2 C2 B1 B8 -39.92(11)
B3 C2 B1 B8 -3.45(16)
C1 C2 B1 B7 145.65(13)
C3 C2 B1 B7 38.07(11)
B4 C2 B1 B7 4.64(16)
B2 C2 B1 B7 -101.95(13)
B3 C2 B1 B7 -65.48(15)
C1 C2 B1 B2 -112.40(14)
C3 C2 B1 B2 140.02(12)
B4 C2 B1 B2 106.59(13)
B3 C2 B1 B2 36.47(12)
B7 C3 B1 C2 135.68(12)
B9 C3 B1 C2 98.90(13)
B4 C3 B1 C2 31.95(11)
SN C3 B1 C2 -102.23(11)
C2 C3 B1 B8 -97.38(13)
B7 C3 B1 B8 38.30(11)
B9 C3 B1 B8 1.52(16)
B4 C3 B1 B8 -65.43(15)
SN C3 B1 B8 160.39(10)
C2 C3 B1 B7 -135.68(12)
B9 C3 B1 B7 -36.78(12)
B4 C3 B1 B7 -103.73(13)
SN C3 B1 B7 122.09(12)
C2 C3 B1 B2 -34.88(11)
B7 C3 B1 B2 100.80(13)
B9 C3 B1 B2 64.02(15)
B4 C3 B1 B2 -2.94(15)
SN C3 B1 B2 -137.11(10)
C1 C2 B2 B5 -151.87(13)
C3 C2 B2 B5 64.87(15)
B4 C2 B2 B5 -3.77(16)
B1 C2 B2 B5 102.49(13)
B3 C2 B2 B5 -39.93(11)
C1 C2 B2 B8 145.47(13)
C3 C2 B2 B8 2.22(16)
B4 C2 B2 B8 -66.43(15)
B1 C2 B2 B8 39.83(11)
B3 C2 B2 B8 -102.59(13)
C1 C2 B2 B3 -111.94(15)
C3 C2 B2 B3 104.81(13)
B4 C2 B2 B3 36.16(12)
B1 C2 B2 B3 142.42(13)
C1 C2 B2 B1 105.64(15)
C3 C2 B2 B1 -37.62(11)
B4 C2 B2 B1 -106.26(14)
B3 C2 B2 B1 -142.42(13)
C3 B1 B2 C2 34.56(10)
B8 B1 B2 C2 134.05(13)
B7 B1 B2 C2 96.29(12)
C2 B1 B2 B5 -96.36(13)
C3 B1 B2 B5 -61.80(14)
B8 B1 B2 B5 37.68(12)
B7 B1 B2 B5 -0.07(15)
C2 B1 B2 B8 -134.05(13)
C3 B1 B2 B8 -99.48(13)
B7 B1 B2 B8 -37.75(11)
C2 B1 B2 B3 -33.22(11)
C3 B1 B2 B3 1.35(15)
B8 B1 B2 B3 100.83(13)
B7 B1 B2 B3 63.08(15)
C1 C2 B3 B6 -146.16(13)
C3 C2 B3 B6 -0.90(15)
B4 C2 B3 B6 -39.60(11)
B1 C2 B3 B6 66.81(15)
B2 C2 B3 B6 103.47(13)
C1 C2 B3 B5 150.44(13)
C3 C2 B3 B5 -64.31(15)
B4 C2 B3 B5 -103.00(13)
B1 C2 B3 B5 3.41(16)
B2 C2 B3 B5 40.07(11)
C1 C2 B3 B2 110.37(15)
C3 C2 B3 B2 -104.37(13)
B4 C2 B3 B2 -143.07(12)
B1 C2 B3 B2 -36.66(12)
C1 C2 B3 B4 -106.56(15)
C3 C2 B3 B4 38.70(11)
B1 C2 B3 B4 106.41(13)
B2 C2 B3 B4 143.07(12)
B5 B2 B3 C2 134.04(13)
B8 B2 B3 C2 96.12(13)
B1 B2 B3 C2 33.03(11)
C2 B2 B3 B6 -96.15(13)
B5 B2 B3 B6 37.88(12)
B8 B2 B3 B6 -0.03(16)
B1 B2 B3 B6 -63.12(15)
C2 B2 B3 B5 -134.04(13)
B8 B2 B3 B5 -37.91(12)
B1 B2 B3 B5 -101.00(13)
C2 B2 B3 B4 -32.42(11)
B5 B2 B3 B4 101.62(13)
B8 B2 B3 B4 63.71(15)
B1 B2 B3 B4 0.61(16)
C1 C2 B4 C3 -107.44(14)
B1 C2 B4 C3 33.14(11)
B2 C2 B4 C3 103.35(13)
B3 C2 B4 C3 139.32(12)
C1 C2 B4 B9 -145.02(13)
C3 C2 B4 B9 -37.58(11)
B1 C2 B4 B9 -4.44(16)
B2 C2 B4 B9 65.77(15)
B3 C2 B4 B9 101.74(13)
C1 C2 B4 B6 152.51(13)
C3 C2 B4 B6 -100.05(12)
B1 C2 B4 B6 -66.91(15)
B2 C2 B4 B6 3.30(16)
B3 C2 B4 B6 39.27(11)
C1 C2 B4 B3 113.24(14)
C3 C2 B4 B3 -139.32(12)
B1 C2 B4 B3 -106.18(13)
B2 C2 B4 B3 -35.97(12)
B7 C3 B4 C2 -99.80(13)
B1 C3 B4 C2 -32.16(11)
B9 C3 B4 C2 -136.42(12)
SN C3 B4 C2 105.36(10)
C2 C3 B4 B9 136.42(12)
B7 C3 B4 B9 36.62(12)
B1 C3 B4 B9 104.26(13)
SN C3 B4 B9 -118.22(11)
C2 C3 B4 B6 97.56(13)
B7 C3 B4 B6 -2.24(16)
B1 C3 B4 B6 65.40(15)
B9 C3 B4 B6 -38.86(11)
SN C3 B4 B6 -157.08(10)
C2 C3 B4 B3 35.47(10)
B7 C3 B4 B3 -64.33(15)
B1 C3 B4 B3 3.31(15)
B9 C3 B4 B3 -100.95(13)
SN C3 B4 B3 140.83(10)
B6 B3 B4 C2 134.71(12)
B5 B3 B4 C2 96.15(13)
B2 B3 B4 C2 32.66(11)
C2 B3 B4 C3 -34.97(10)
B6 B3 B4 C3 99.74(12)
B5 B3 B4 C3 61.19(15)
B2 B3 B4 C3 -2.31(15)
C2 B3 B4 B9 -96.73(12)
B6 B3 B4 B9 37.99(12)
B5 B3 B4 B9 -0.57(16)
B2 B3 B4 B9 -64.07(15)
C2 B3 B4 B6 -134.71(12)
B5 B3 B4 B6 -38.56(12)
B2 B3 B4 B6 -102.05(13)
C2 B3 B5 B2 -39.46(11)
B6 B3 B5 B2 -138.44(13)
B4 B3 B5 B2 -100.30(13)
C2 B3 B5 B10 61.76(15)
B6 B3 B5 B10 -37.21(12)
B2 B3 B5 B10 101.22(14)
B4 B3 B5 B10 0.92(16)
C2 B3 B5 B8 -1.88(16)
B6 B3 B5 B8 -100.85(14)
B2 B3 B5 B8 37.58(12)
B4 B3 B5 B8 -62.72(15)
C2 B3 B5 B6 98.98(13)
B2 B3 B5 B6 138.44(13)
B4 B3 B5 B6 38.14(12)
C2 B2 B5 B3 39.46(11)
B8 B2 B5 B3 137.79(13)
B1 B2 B5 B3 100.44(13)
C2 B2 B5 B10 -60.92(15)
B8 B2 B5 B10 37.41(12)
B3 B2 B5 B10 -100.39(13)
B1 B2 B5 B10 0.05(16)
C2 B2 B5 B8 -98.33(13)
B3 B2 B5 B8 -137.79(13)
B1 B2 B5 B8 -37.36(11)
C2 B2 B5 B6 2.59(16)
B8 B2 B5 B6 100.92(13)
B3 B2 B5 B6 -36.87(12)
B1 B2 B5 B6 63.56(15)
C2 B3 B6 B4 38.63(11)
B5 B3 B6 B4 137.56(13)
B2 B3 B6 B4 100.16(13)
C2 B3 B6 B9 0.88(15)
B5 B3 B6 B9 99.81(13)
B2 B3 B6 B9 62.41(15)
B4 B3 B6 B9 -37.75(11)
C2 B3 B6 B10 -62.14(14)
B5 B3 B6 B10 36.80(12)
B2 B3 B6 B10 -0.60(16)
B4 B3 B6 B10 -100.76(13)
C2 B3 B6 B5 -98.93(13)
B2 B3 B6 B5 -37.40(12)
B4 B3 B6 B5 -137.56(13)
C2 B4 B6 B3 -39.01(11)
C3 B4 B6 B3 -99.14(13)
B9 B4 B6 B3 -137.40(13)
C2 B4 B6 B9 98.39(12)
C3 B4 B6 B9 38.25(11)
B3 B4 B6 B9 137.40(13)
C2 B4 B6 B10 61.20(15)
C3 B4 B6 B10 1.07(16)
B9 B4 B6 B10 -37.19(12)
B3 B4 B6 B10 100.21(13)
C2 B4 B6 B5 -1.40(16)
C3 B4 B6 B5 -61.53(15)
B9 B4 B6 B5 -99.79(13)
B3 B4 B6 B5 37.61(12)
B2 B5 B6 B3 37.25(12)
B10 B5 B6 B3 138.32(13)
B8 B5 B6 B3 100.45(13)
B3 B5 B6 B4 -38.02(12)
B2 B5 B6 B4 -0.77(16)
B10 B5 B6 B4 100.30(13)
B8 B5 B6 B4 62.43(15)
B3 B5 B6 B9 -100.73(13)
B2 B5 B6 B9 -63.47(15)
B10 B5 B6 B9 37.59(12)
B8 B5 B6 B9 -0.27(16)
B3 B5 B6 B10 -138.32(13)
B2 B5 B6 B10 -101.07(13)
B8 B5 B6 B10 -37.87(12)
C2 C3 B7 B9 -100.94(13)
B1 C3 B7 B9 -140.97(13)
B4 C3 B7 B9 -36.56(12)
SN C3 B7 B9 112.68(13)
C2 C3 B7 B8 1.63(15)
B1 C3 B7 B8 -38.40(12)
B9 C3 B7 B8 102.57(13)
B4 C3 B7 B8 66.01(15)
SN C3 B7 B8 -144.74(11)
C2 C3 B7 B10 -61.89(15)
B1 C3 B7 B10 -101.92(13)
B9 C3 B7 B10 39.05(12)
B4 C3 B7 B10 2.49(16)
SN C3 B7 B10 151.74(11)
C2 C3 B7 B1 40.03(11)
B9 C3 B7 B1 140.97(13)
B4 C3 B7 B1 104.41(13)
SN C3 B7 B1 -106.35(13)
C2 B1 B7 C3 -37.65(10)
B8 B1 B7 C3 -136.50(12)
B2 B1 B7 C3 -98.81(12)
C2 B1 B7 B9 -2.85(15)
C3 B1 B7 B9 34.80(11)
B8 B1 B7 B9 -101.70(13)
B2 B1 B7 B9 -64.01(15)
C2 B1 B7 B8 98.86(13)
C3 B1 B7 B8 136.50(12)
B2 B1 B7 B8 37.69(11)
C2 B1 B7 B10 61.23(14)
C3 B1 B7 B10 98.87(13)
B8 B1 B7 B10 -37.63(12)
B2 B1 B7 B10 0.06(16)
C3 B7 B8 B1 37.94(11)
B9 B7 B8 B1 100.57(13)
B10 B7 B8 B1 138.37(12)
C3 B7 B8 B2 -0.27(16)
B9 B7 B8 B2 62.35(16)
B10 B7 B8 B2 100.15(13)
B1 B7 B8 B2 -38.22(12)
C3 B7 B8 B5 -63.36(15)
B9 B7 B8 B5 -0.73(16)
B10 B7 B8 B5 37.07(11)
B1 B7 B8 B5 -101.30(13)
C3 B7 B8 B10 -100.43(13)
B9 B7 B8 B10 -37.80(12)
B1 B7 B8 B10 -138.37(12)
C2 B1 B8 B7 -98.12(13)
C3 B1 B8 B7 -37.81(11)
B2 B1 B8 B7 -137.51(13)
C2 B1 B8 B2 39.40(11)
C3 B1 B8 B2 99.70(13)
B7 B1 B8 B2 137.51(13)
C2 B1 B8 B5 2.02(16)
C3 B1 B8 B5 62.32(15)
B7 B1 B8 B5 100.13(13)
B2 B1 B8 B5 -37.38(12)
C2 B1 B8 B10 -60.99(15)
C3 B1 B8 B10 -0.69(16)
B7 B1 B8 B10 37.12(12)
B2 B1 B8 B10 -100.39(13)
C2 B2 B8 B7 -1.11(16)
B5 B2 B8 B7 -100.07(13)
B3 B2 B8 B7 -62.47(15)
B1 B2 B8 B7 38.04(12)
C2 B2 B8 B1 -39.15(11)
B5 B2 B8 B1 -138.10(13)
B3 B2 B8 B1 -100.51(13)
C2 B2 B8 B5 98.95(12)
B3 B2 B8 B5 37.60(12)
B1 B2 B8 B5 138.10(13)
C2 B2 B8 B10 62.01(15)
B5 B2 B8 B10 -36.95(12)
B3 B2 B8 B10 0.65(16)
B1 B2 B8 B10 101.16(13)
B3 B5 B8 B7 63.39(15)
B2 B5 B8 B7 101.19(13)
B10 B5 B8 B7 -37.16(11)
B6 B5 B8 B7 0.61(16)
B3 B5 B8 B1 -0.08(17)
B2 B5 B8 B1 37.71(12)
B10 B5 B8 B1 -100.63(13)
B6 B5 B8 B1 -62.86(15)
B3 B5 B8 B2 -37.80(12)
B10 B5 B8 B2 -138.35(12)
B6 B5 B8 B2 -100.57(13)
B3 B5 B8 B10 100.55(13)
B2 B5 B8 B10 138.35(12)
B6 B5 B8 B10 37.77(11)
C2 C3 B9 B7 101.99(12)
B1 C3 B9 B7 37.03(12)
B4 C3 B9 B7 140.93(13)
SN C3 B9 B7 -120.57(12)
C2 C3 B9 B4 -38.94(11)
B7 C3 B9 B4 -140.93(13)
B1 C3 B9 B4 -103.90(13)
SN C3 B9 B4 98.50(12)
C2 C3 B9 B10 63.23(14)
B7 C3 B9 B10 -38.76(12)
B1 C3 B9 B10 -1.73(16)
B4 C3 B9 B10 102.17(13)
SN C3 B9 B10 -159.33(10)
C2 C3 B9 B6 0.04(15)
B7 C3 B9 B6 -101.95(13)
B1 C3 B9 B6 -64.92(15)
B4 C3 B9 B6 38.98(11)
SN C3 B9 B6 137.48(11)
B8 B7 B9 C3 -98.25(13)
B10 B7 B9 C3 -136.11(13)
B1 B7 B9 C3 -34.62(11)
C3 B7 B9 B4 34.97(11)
B8 B7 B9 B4 -63.28(15)
B10 B7 B9 B4 -101.14(13)
B1 B7 B9 B4 0.35(16)
C3 B7 B9 B10 136.11(13)
B8 B7 B9 B10 37.86(12)
B1 B7 B9 B10 101.49(13)
C3 B7 B9 B6 98.82(13)
B8 B7 B9 B6 0.56(16)
B10 B7 B9 B6 -37.30(12)
B1 B7 B9 B6 64.19(15)
C2 B4 B9 C3 37.02(10)
B6 B4 B9 C3 136.05(12)
B3 B4 B9 C3 98.43(12)
C2 B4 B9 B7 2.31(16)
C3 B4 B9 B7 -34.71(11)
B6 B4 B9 B7 101.35(13)
B3 B4 B9 B7 63.72(15)
C2 B4 B9 B10 -61.41(15)
C3 B4 B9 B10 -98.43(13)
B6 B4 B9 B10 37.62(12)
B3 B4 B9 B10 0.00(16)
C2 B4 B9 B6 -99.04(13)
C3 B4 B9 B6 -136.05(12)
B3 B4 B9 B6 -37.62(11)
B3 B6 B9 C3 -0.58(16)
B4 B6 B9 C3 -38.73(11)
B10 B6 B9 C3 99.46(13)
B5 B6 B9 C3 62.07(14)
B3 B6 B9 B7 -62.83(15)
B4 B6 B9 B7 -100.97(13)
B10 B6 B9 B7 37.21(12)
B5 B6 B9 B7 -0.17(16)
B3 B6 B9 B4 38.15(11)
B10 B6 B9 B4 138.19(13)
B5 B6 B9 B4 100.80(13)
B3 B6 B9 B10 -100.04(13)
B4 B6 B9 B10 -138.19(13)
B5 B6 B9 B10 -37.39(11)
C3 B7 B10 B5 62.20(15)
B9 B7 B10 B5 100.78(13)
B8 B7 B10 B5 -37.40(12)
B1 B7 B10 B5 -0.04(16)
C3 B7 B10 B9 -38.58(11)
B8 B7 B10 B9 -138.18(13)
B1 B7 B10 B9 -100.81(13)
C3 B7 B10 B6 -1.72(16)
B9 B7 B10 B6 36.87(12)
B8 B7 B10 B6 -101.32(13)
B1 B7 B10 B6 -63.95(15)
C3 B7 B10 B8 99.60(13)
B9 B7 B10 B8 138.18(13)
B1 B7 B10 B8 37.37(11)
B3 B5 B10 B7 -63.69(15)
B2 B5 B10 B7 -0.01(16)
B8 B5 B10 B7 37.18(11)
B6 B5 B10 B7 -100.61(13)
B3 B5 B10 B9 -0.92(17)
B2 B5 B10 B9 62.77(15)
B8 B5 B10 B9 99.96(13)
B6 B5 B10 B9 -37.83(12)
B3 B5 B10 B6 36.92(12)
B2 B5 B10 B6 100.60(13)
B8 B5 B10 B6 137.79(12)
B3 B5 B10 B8 -100.87(13)
B2 B5 B10 B8 -37.19(11)
B6 B5 B10 B8 -137.79(12)
C3 B9 B10 B7 38.25(11)
B4 B9 B10 B7 101.04(13)
B6 B9 B10 B7 138.61(13)
C3 B9 B10 B5 -62.22(15)
B7 B9 B10 B5 -100.47(14)
B4 B9 B10 B5 0.57(17)
B6 B9 B10 B5 38.14(12)
C3 B9 B10 B6 -100.36(13)
B7 B9 B10 B6 -138.61(13)
B4 B9 B10 B6 -37.58(12)
C3 B9 B10 B8 1.21(16)
B7 B9 B10 B8 -37.04(12)
B4 B9 B10 B8 64.00(15)
B6 B9 B10 B8 101.57(13)
B3 B6 B10 B7 64.04(15)
B4 B6 B10 B7 0.39(17)
B9 B6 B10 B7 -36.68(12)
B5 B6 B10 B7 100.90(13)
B3 B6 B10 B5 -36.86(12)
B4 B6 B10 B5 -100.51(13)
B9 B6 B10 B5 -137.58(13)
B3 B6 B10 B9 100.72(13)
B4 B6 B10 B9 37.07(12)
B5 B6 B10 B9 137.58(13)
B3 B6 B10 B8 1.01(16)
B4 B6 B10 B8 -62.64(16)
B9 B6 B10 B8 -99.71(13)
B5 B6 B10 B8 37.87(12)
B1 B8 B10 B7 -37.27(12)
B2 B8 B10 B7 -101.16(13)
B5 B8 B10 B7 -138.18(12)
B7 B8 B10 B5 138.18(12)
B1 B8 B10 B5 100.91(13)
B2 B8 B10 B5 37.02(12)
B7 B8 B10 B9 36.95(12)
B1 B8 B10 B9 -0.33(16)
B2 B8 B10 B9 -64.21(15)
B5 B8 B10 B9 -101.23(13)
B7 B8 B10 B6 100.13(13)
B1 B8 B10 B6 62.86(16)
B2 B8 B10 B6 -1.03(16)
B5 B8 B10 B6 -38.05(12)
C16 C17 B11 C18 105.20(14)
B13 C17 B11 C18 -34.30(12)
B12 C17 B11 C18 -139.71(12)
B17 C17 B11 C18 -103.83(13)
C16 C17 B11 B14 142.37(13)
C18 C17 B11 B14 37.17(11)
B13 C17 B11 B14 2.87(16)
B12 C17 B11 B14 -102.53(12)
B17 C17 B11 B14 -66.66(15)
C16 C17 B11 B16 -154.82(13)
C18 C17 B11 B16 99.97(12)
B13 C17 B11 B16 65.67(15)
B12 C17 B11 B16 -39.73(11)
B17 C17 B11 B16 -3.86(16)
C16 C17 B11 B12 -115.09(14)
C18 C17 B11 B12 139.71(12)
B13 C17 B11 B12 105.40(13)
B17 C17 B11 B12 35.87(12)
B14 C18 B11 C17 136.75(12)
B15 C18 B11 C17 99.55(13)
B13 C18 B11 C17 33.27(11)
SN C18 B11 C17 -97.79(12)
C17 C18 B11 B14 -136.75(12)
B15 C18 B11 B14 -37.20(12)
B13 C18 B11 B14 -103.47(13)
SN C18 B11 B14 125.46(13)
C17 C18 B11 B16 -97.55(12)
B14 C18 B11 B16 39.20(11)
B15 C18 B11 B16 2.00(16)
B13 C18 B11 B16 -64.28(15)
SN C18 B11 B16 164.66(10)
C17 C18 B11 B12 -35.15(11)
B14 C18 B11 B12 101.59(13)
B15 C18 B11 B12 64.39(15)
B13 C18 B11 B12 -1.88(16)
SN C18 B11 B12 -132.95(11)
C16 C17 B12 B16 148.88(14)
C18 C17 B12 B16 1.50(16)
B11 C17 B12 B16 39.76(12)
B13 C17 B12 B16 -66.43(15)
B17 C17 B12 B16 -103.14(13)
C16 C17 B12 B18 -148.24(14)
C18 C17 B12 B18 64.38(15)
B11 C17 B12 B18 102.65(13)
B13 C17 B12 B18 -3.54(16)
B17 C17 B12 B18 -40.25(11)
C16 C17 B12 B17 -107.99(15)
C18 C17 B12 B17 104.63(13)
B11 C17 B12 B17 142.90(13)
B13 C17 B12 B17 36.71(12)
C16 C17 B12 B11 109.11(15)
C18 C17 B12 B11 -38.27(12)
B13 C17 B12 B11 -106.19(13)
B17 C17 B12 B11 -142.90(13)
C18 B11 B12 C17 34.51(10)
B14 B11 B12 C17 96.13(12)
B16 B11 B12 C17 134.32(13)
C17 B11 B12 B16 -134.32(13)
C18 B11 B12 B16 -99.82(13)
B14 B11 B12 B16 -38.20(11)
C17 B11 B12 B18 -96.59(13)
C18 B11 B12 B18 -62.08(14)
B14 B11 B12 B18 -0.46(15)
B16 B11 B12 B18 37.73(12)
C17 B11 B12 B17 -33.01(11)
C18 B11 B12 B17 1.50(15)
B14 B11 B12 B17 63.12(15)
B16 B11 B12 B17 101.32(13)
C16 C17 B13 C18 -107.71(13)
B11 C17 B13 C18 34.44(11)
B12 C17 B13 C18 103.84(13)
B17 C17 B13 C18 140.42(12)
C16 C17 B13 B15 -145.65(13)
C18 C17 B13 B15 -37.94(11)
B11 C17 B13 B15 -3.50(16)
B12 C17 B13 B15 65.90(15)
B17 C17 B13 B15 102.48(13)
C16 C17 B13 B19 151.72(13)
C18 C17 B13 B19 -100.57(13)
B11 C17 B13 B19 -66.13(15)
B12 C17 B13 B19 3.27(16)
B17 C17 B13 B19 39.85(12)
C16 C17 B13 B17 111.87(14)
C18 C17 B13 B17 -140.42(12)
B11 C17 B13 B17 -105.98(13)
B12 C17 B13 B17 -36.58(12)
B14 C18 B13 C17 -100.00(12)
B15 C18 B13 C17 -136.32(12)
B11 C18 B13 C17 -33.14(11)
SN C18 B13 C17 107.00(9)
C17 C18 B13 B15 136.32(12)
B14 C18 B13 B15 36.32(12)
B11 C18 B13 B15 103.18(13)
SN C18 B13 B15 -116.69(10)
C17 C18 B13 B19 97.56(12)
B14 C18 B13 B19 -2.44(16)
B15 C18 B13 B19 -38.75(12)
B11 C18 B13 B19 64.42(15)
SN C18 B13 B19 -155.44(10)
C17 C18 B13 B17 34.64(11)
B14 C18 B13 B17 -65.37(15)
B15 C18 B13 B17 -101.68(13)
B11 C18 B13 B17 1.50(16)
SN C18 B13 B17 141.63(10)
C17 C18 B14 B15 -101.25(13)
B13 C18 B14 B15 -36.09(12)
B11 C18 B14 B15 -140.24(12)
SN C18 B14 B15 106.78(14)
C17 C18 B14 B11 38.99(11)
B15 C18 B14 B11 140.24(12)
B13 C18 B14 B11 104.15(13)
SN C18 B14 B11 -112.98(14)
C17 C18 B14 B16 0.10(16)
B15 C18 B14 B16 101.35(13)
B13 C18 B14 B16 65.26(15)
B11 C18 B14 B16 -38.89(12)
SN C18 B14 B16 -151.87(11)
C17 C18 B14 B20 -62.60(15)
B15 C18 B14 B20 38.65(12)
B13 C18 B14 B20 2.55(16)
B11 C18 B14 B20 -101.59(13)
SN C18 B14 B20 145.43(12)
C17 B11 B14 C18 -36.56(10)
B16 B11 B14 C18 -135.84(12)
B12 B11 B14 C18 -98.03(12)
C17 B11 B14 B15 -1.01(15)
C18 B11 B14 B15 35.55(11)
B16 B11 B14 B15 -100.29(13)
B12 B11 B14 B15 -62.48(15)
C17 B11 B14 B16 99.28(12)
C18 B11 B14 B16 135.84(12)
B12 B11 B14 B16 37.81(11)
C17 B11 B14 B20 62.34(14)
C18 B11 B14 B20 98.91(13)
B16 B11 B14 B20 -36.93(12)
B12 B11 B14 B20 0.88(15)
C17 C18 B15 B13 -39.43(11)
B14 C18 B15 B13 -141.25(12)
B11 C18 B15 B13 -104.07(13)
SN C18 B15 B13 92.39(11)
C17 C18 B15 B14 101.82(12)
B13 C18 B15 B14 141.25(12)
B11 C18 B15 B14 37.18(12)
SN C18 B15 B14 -126.36(12)
C17 C18 B15 B19 -0.84(15)
B14 C18 B15 B19 -102.66(13)
B13 C18 B15 B19 38.59(11)
B11 C18 B15 B19 -65.48(15)
SN C18 B15 B19 130.98(11)
C17 C18 B15 B20 62.76(15)
B14 C18 B15 B20 -39.05(12)
B13 C18 B15 B20 102.20(13)
B11 C18 B15 B20 -1.88(16)
SN C18 B15 B20 -165.42(10)
C17 B13 B15 C18 36.98(10)
B19 B13 B15 C18 136.41(12)
B17 B13 B15 C18 98.56(12)
C17 B13 B15 B14 2.62(16)
C18 B13 B15 B14 -34.36(11)
B19 B13 B15 B14 102.05(13)
B17 B13 B15 B14 64.20(15)
C17 B13 B15 B19 -99.43(13)
C18 B13 B15 B19 -136.41(12)
B17 B13 B15 B19 -37.85(12)
C17 B13 B15 B20 -61.69(15)
C18 B13 B15 B20 -98.67(13)
B19 B13 B15 B20 37.74(12)
B17 B13 B15 B20 -0.11(17)
B11 B14 B15 C18 -35.64(11)
B16 B14 B15 C18 -98.93(13)
B20 B14 B15 C18 -136.15(12)
C18 B14 B15 B13 34.61(11)
B11 B14 B15 B13 -1.03(16)
B16 B14 B15 B13 -64.33(15)
B20 B14 B15 B13 -101.54(14)
C18 B14 B15 B19 98.37(13)
B11 B14 B15 B19 62.74(15)
B16 B14 B15 B19 -0.56(16)
B20 B14 B15 B19 -37.77(12)
C18 B14 B15 B20 136.15(12)
B11 B14 B15 B20 100.51(13)
B16 B14 B15 B20 37.21(12)
C17 B12 B16 B11 -39.06(11)
B18 B12 B16 B11 -138.18(12)
B17 B12 B16 B11 -100.81(13)
C17 B12 B16 B20 62.03(15)
B18 B12 B16 B20 -37.10(11)
B17 B12 B16 B20 0.27(16)
B11 B12 B16 B20 101.09(13)
C17 B12 B16 B18 99.13(12)
B17 B12 B16 B18 37.37(11)
B11 B12 B16 B18 138.18(12)
C17 B12 B16 B14 -1.36(16)
B18 B12 B16 B14 -100.49(13)
B17 B12 B16 B14 -63.12(15)
B11 B12 B16 B14 37.70(12)
C17 B11 B16 B12 39.35(11)
C18 B11 B16 B12 99.16(12)
B14 B11 B16 B12 137.49(13)
C17 B11 B16 B20 -61.12(15)
C18 B11 B16 B20 -1.30(16)
B14 B11 B16 B20 37.03(12)
B12 B11 B16 B20 -100.47(13)
C17 B11 B16 B18 2.07(15)
C18 B11 B16 B18 61.88(15)
B14 B11 B16 B18 100.22(13)
B12 B11 B16 B18 -37.28(11)
C17 B11 B16 B14 -98.15(12)
C18 B11 B16 B14 -38.33(11)
B12 B11 B16 B14 -137.49(13)
C18 B14 B16 B12 0.81(16)
B15 B14 B16 B12 63.40(15)
B11 B14 B16 B12 -38.05(12)
B20 B14 B16 B12 100.60(14)
C18 B14 B16 B11 38.86(11)
B15 B14 B16 B11 101.45(13)
B20 B14 B16 B11 138.65(13)
C18 B14 B16 B20 -99.79(13)
B15 B14 B16 B20 -37.20(12)
B11 B14 B16 B20 -138.65(13)
C18 B14 B16 B18 -62.17(15)
B15 B14 B16 B18 0.42(16)
B11 B14 B16 B18 -101.03(13)
B20 B14 B16 B18 37.61(12)
C16 C17 B17 B18 155.18(13)
C18 C17 B17 B18 -64.51(14)
B11 C17 B17 B18 3.99(16)
B13 C17 B17 B18 -101.99(13)
B12 C17 B17 B18 40.00(11)
C16 C17 B17 B19 -142.16(13)
C18 C17 B17 B19 -1.86(15)
B11 C17 B17 B19 66.64(15)
B13 C17 B17 B19 -39.33(11)
B12 C17 B17 B19 102.66(13)
C16 C17 B17 B12 115.18(14)
C18 C17 B17 B12 -104.51(13)
B11 C17 B17 B12 -36.02(12)
B13 C17 B17 B12 -141.99(12)
C16 C17 B17 B13 -102.83(14)
C18 C17 B17 B13 37.47(11)
B11 C17 B17 B13 105.97(13)
B12 C17 B17 B13 141.99(12)
B16 B12 B17 C17 96.27(12)
B18 B12 B17 C17 133.88(12)
B11 B12 B17 C17 32.78(11)
C17 B12 B17 B18 -133.88(12)
B16 B12 B17 B18 -37.61(12)
B11 B12 B17 B18 -101.11(13)
C17 B12 B17 B19 -96.11(13)
B16 B12 B17 B19 0.16(16)
B18 B12 B17 B19 37.77(12)
B11 B12 B17 B19 -63.34(15)
C17 B12 B17 B13 -33.41(11)
B16 B12 B17 B13 62.85(15)
B18 B12 B17 B13 100.47(13)
B11 B12 B17 B13 -0.64(16)
C18 B13 B17 C17 -34.00(11)
B15 B13 B17 C17 -96.51(13)
B19 B13 B17 C17 -134.47(13)
C17 B13 B17 B18 96.49(13)
C18 B13 B17 B18 62.49(15)
B15 B13 B17 B18 -0.02(16)
B19 B13 B17 B18 -37.99(12)
C17 B13 B17 B19 134.47(13)
C18 B13 B17 B19 100.47(13)
B15 B13 B17 B19 37.96(12)
C17 B13 B17 B12 33.51(11)
C18 B13 B17 B12 -0.49(16)
B15 B13 B17 B12 -63.00(15)
B19 B13 B17 B12 -100.96(14)
C17 B12 B18 B17 39.77(11)
B16 B12 B18 B17 138.38(12)
B11 B12 B18 B17 100.95(13)
C17 B12 B18 B20 -61.31(15)
B16 B12 B18 B20 37.30(11)
B17 B12 B18 B20 -101.08(13)
B11 B12 B18 B20 -0.13(16)
C17 B12 B18 B16 -98.61(12)
B17 B12 B18 B16 -138.38(12)
B11 B12 B18 B16 -37.43(11)
C17 B12 B18 B19 2.31(16)
B16 B12 B18 B19 100.92(13)
B17 B12 B18 B19 -37.46(12)
B11 B12 B18 B19 63.49(15)
C17 B17 B18 B12 -39.50(11)
B19 B17 B18 B12 -137.99(13)
B13 B17 B18 B12 -100.50(13)
C17 B17 B18 B20 61.15(15)
B19 B17 B18 B20 -37.34(12)
B12 B17 B18 B20 100.65(14)
B13 B17 B18 B20 0.15(17)
C17 B17 B18 B16 -2.40(16)
B19 B17 B18 B16 -100.89(13)
B12 B17 B18 B16 37.10(12)
B13 B17 B18 B16 -63.40(15)
C17 B17 B18 B19 98.49(13)
B12 B17 B18 B19 137.99(13)
B13 B17 B18 B19 37.49(12)
B11 B16 B18 B12 37.58(11)
B20 B16 B18 B12 138.29(12)
B14 B16 B18 B12 100.52(13)
B12 B16 B18 B17 -37.35(11)
B11 B16 B18 B17 0.23(16)
B20 B16 B18 B17 100.94(13)
B14 B16 B18 B17 63.17(15)
B12 B16 B18 B20 -138.29(12)
B11 B16 B18 B20 -100.71(13)
B14 B16 B18 B20 -37.77(12)
B12 B16 B18 B19 -100.64(13)
B11 B16 B18 B19 -63.07(15)
B20 B16 B18 B19 37.64(12)
B14 B16 B18 B19 -0.12(16)
C17 B13 B19 B15 98.36(13)
C18 B13 B19 B15 38.38(11)
B17 B13 B19 B15 137.67(13)
C17 B13 B19 B17 -39.31(11)
C18 B13 B19 B17 -99.29(13)
B15 B13 B19 B17 -137.67(13)
C17 B13 B19 B20 61.28(15)
C18 B13 B19 B20 1.30(16)
B15 B13 B19 B20 -37.08(12)
B17 B13 B19 B20 100.59(13)
C17 B13 B19 B18 -1.60(16)
C18 B13 B19 B18 -61.58(15)
B15 B13 B19 B18 -99.95(14)
B17 B13 B19 B18 37.71(12)
C18 B15 B19 B13 -38.34(11)
B14 B15 B19 B13 -100.51(13)
B20 B15 B19 B13 -138.29(13)
C18 B15 B19 B17 -0.29(16)
B13 B15 B19 B17 38.05(12)
B14 B15 B19 B17 -62.46(16)
B20 B15 B19 B17 -100.23(13)
C18 B15 B19 B20 99.94(13)
B13 B15 B19 B20 138.29(13)
B14 B15 B19 B20 37.77(12)
C18 B15 B19 B18 62.65(15)
B13 B15 B19 B18 100.99(13)
B14 B15 B19 B18 0.48(17)
B20 B15 B19 B18 -37.29(12)
C17 B17 B19 B13 38.89(11)
B18 B17 B19 B13 137.60(13)
B12 B17 B19 B13 100.17(13)
C17 B17 B19 B15 1.24(16)
B18 B17 B19 B15 99.96(14)
B12 B17 B19 B15 62.53(15)
B13 B17 B19 B15 -37.64(12)
C17 B17 B19 B20 -61.80(14)
B18 B17 B19 B20 36.91(12)
B12 B17 B19 B20 -0.52(16)
B13 B17 B19 B20 -100.69(13)
C17 B17 B19 B18 -98.72(12)
B12 B17 B19 B18 -37.43(11)
B13 B17 B19 B18 -137.60(13)
B12 B18 B19 B13 -0.45(17)
B17 B18 B19 B13 -38.11(12)
B20 B18 B19 B13 100.27(14)
B16 B18 B19 B13 62.68(16)
B12 B18 B19 B15 -63.35(16)
B17 B18 B19 B15 -101.01(13)
B20 B18 B19 B15 37.37(12)
B16 B18 B19 B15 -0.22(16)
B12 B18 B19 B17 37.65(12)
B20 B18 B19 B17 138.37(13)
B16 B18 B19 B17 100.79(13)
B12 B18 B19 B20 -100.72(13)
B17 B18 B19 B20 -138.37(13)
B16 B18 B19 B20 -37.59(12)
C18 B15 B20 B18 -62.51(16)
B13 B15 B20 B18 0.20(17)
B14 B15 B20 B18 -100.74(14)
B19 B15 B20 B18 37.67(12)
C18 B15 B20 B16 0.98(16)
B13 B15 B20 B16 63.70(16)
B14 B15 B20 B16 -37.25(12)
B19 B15 B20 B16 101.17(14)
C18 B15 B20 B14 38.23(11)
B13 B15 B20 B14 100.94(14)
B19 B15 B20 B14 138.41(13)
C18 B15 B20 B19 -100.18(13)
B13 B15 B20 B19 -37.47(12)
B14 B15 B20 B19 -138.41(13)
B12 B18 B20 B15 63.50(16)
B17 B18 B20 B15 -0.22(17)
B16 B18 B20 B15 100.63(14)
B19 B18 B20 B15 -37.39(12)
B12 B18 B20 B16 -37.13(11)
B17 B18 B20 B16 -100.85(13)
B19 B18 B20 B16 -138.02(13)
B12 B18 B20 B14 0.67(16)
B17 B18 B20 B14 -63.04(16)
B16 B18 B20 B14 37.81(12)
B19 B18 B20 B14 -100.22(13)
B12 B18 B20 B19 100.89(13)
B17 B18 B20 B19 37.18(12)
B16 B18 B20 B19 138.02(13)
B12 B16 B20 B15 -63.57(15)
B11 B16 B20 B15 0.20(17)
B18 B16 B20 B15 -100.65(14)
B14 B16 B20 B15 37.02(12)
B12 B16 B20 B18 37.08(11)
B11 B16 B20 B18 100.86(13)
B14 B16 B20 B18 137.67(13)
B12 B16 B20 B14 -100.59(13)
B11 B16 B20 B14 -36.81(12)
B18 B16 B20 B14 -137.67(13)
B12 B16 B20 B19 -0.59(16)
B11 B16 B20 B19 63.18(15)
B18 B16 B20 B19 -37.67(12)
B14 B16 B20 B19 99.99(13)
C18 B14 B20 B15 -38.51(11)
B11 B14 B20 B15 -101.36(13)
B16 B14 B20 B15 -138.26(13)
C18 B14 B20 B18 61.88(15)
B15 B14 B20 B18 100.39(14)
B11 B14 B20 B18 -0.96(16)
B16 B14 B20 B18 -37.87(12)
C18 B14 B20 B16 99.75(13)
B15 B14 B20 B16 138.26(13)
B11 B14 B20 B16 36.91(11)
C18 B14 B20 B19 -1.64(16)
B15 B14 B20 B19 36.86(12)
B11 B14 B20 B19 -64.49(15)
B16 B14 B20 B19 -101.40(13)
B13 B19 B20 B15 37.04(12)
B17 B19 B20 B15 100.90(13)
B18 B19 B20 B15 137.87(13)
B13 B19 B20 B18 -100.83(13)
B15 B19 B20 B18 -137.87(13)
B17 B19 B20 B18 -36.97(12)
B13 B19 B20 B16 -63.17(15)
B15 B19 B20 B16 -100.21(13)
B17 B19 B20 B16 0.69(16)
B18 B19 B20 B16 37.65(12)
B13 B19 B20 B14 0.21(16)
B15 B19 B20 B14 -36.83(12)
B17 B19 B20 B14 64.07(15)
B18 B19 B20 B14 101.04(13)
N2 C1 N1 C4 -9.7(2)
C2 C1 N1 C4 167.54(12)
N2 C1 N1 SN 163.67(13)
C2 C1 N1 SN -19.08(17)
C9 C4 N1 C1 166.86(13)
C5 C4 N1 C1 -71.01(17)
C9 C4 N1 SN -6.32(16)
C5 C4 N1 SN 115.81(11)
N1 C1 N2 C10 -27.5(3)
C2 C1 N2 C10 155.19(15)
C11 C10 N2 C1 -57.9(2)
C15 C10 N2 C1 179.89(15)
N4 C16 N3 C19 19.6(3)
C17 C16 N3 C19 -155.61(13)
N4 C16 N3 SN -165.20(13)
C17 C16 N3 SN 19.58(17)
C24 C19 N3 C16 178.86(14)
C20 C19 N3 C16 59.61(19)
C24 C19 N3 SN 3.65(16)
C20 C19 N3 SN -115.60(12)
N3 C16 N4 C25 20.5(3)
C17 C16 N4 C25 -164.17(14)
C26 C25 N4 C16 -177.34(15)
C30 C25 N4 C16 60.5(2)
